data_1516179
loop_
_publ_author_name
'Rosokha, S. V.'
'Dibrov, S. M.'
'Rosokha, T. Y.'
'Kochi, J. K.'

_publ_section_title
;
 Electronic structures of intermolecular charge-transfer states in fast
 electron transfers with tetrathiafulvalene donor. Thermal and
 photoactivation of [2 + 4] cycloaddition to o-chloranil acceptor.
;
_journal_issue 10
_journal_name_full
'Photochemical &amp; photobiological sciences : Official journal of the European Photochemistry Association and the European Society for Photobiology'
_journal_page_first 914
_journal_page_last 924
_journal_paper_doi 10.1039/b607431f
_journal_volume 5
_journal_year 2006
_chemical_formula_moiety 'c10 H14, C6 Cl4 O2'
_chemical_formula_sum 'C16 H14 Cl4 O2'
_chemical_formula_weight 380.07
_chemical_name_systematic
;
durene tetrachloro-o-benzoquinnone
;
_space_group_IT_number 14
_symmetry_cell_setting monoclinic
_symmetry_space_group_name_Hall '-P 2yn'
_symmetry_space_group_name_H-M 'P 1 21/n 1'
_atom_sites_solution_hydrogens geom
_atom_sites_solution_primary direct
_atom_sites_solution_secondary difmap
_audit_creation_method SHELXL-97
_cell_angle_alpha 90.00
_cell_angle_beta 100.2020(10)
_cell_angle_gamma 90.00
_cell_formula_units_Z 4
_cell_length_a 9.1022(5)
_cell_length_b 13.8161(8)
_cell_length_c 13.3595(8)
_cell_measurement_reflns_used 5137
_cell_measurement_temperature 123(2)
_cell_measurement_theta_max 31.84
_cell_measurement_theta_min 2.71
_cell_volume 1653.49(17)
_computing_cell_refinement 'SAINT V6.28 (BrukerAXS, 1997-2001)'
_computing_data_collection 'SMART V5.630 (BrukerAXS, 1997-2001)'
_computing_data_reduction 'SAINT & SADABS V2.06 (Sheldrick, 2000)'
_computing_molecular_graphics 'XP V5.06 (BrukerAXS, 1997-99)'
_computing_publication_material 'SHELXL-93, XCIF V5.05 (BrukerAXS, 1997-99)'
_computing_structure_refinement 'SHELXTL v. 6.12 (Sheldrick, 2001)'
_computing_structure_solution 'SHELXTL v. 6.12 (Sheldrick, 2001)'
_diffrn_ambient_temperature 123(2)
_diffrn_measured_fraction_theta_full 0.996
_diffrn_measured_fraction_theta_max 0.936
_diffrn_measurement_device_type 'CCD area detector'
_diffrn_measurement_method 'phi and omega scans'
_diffrn_radiation_monochromator graphite
_diffrn_radiation_source 'fine-focus sealed tube'
_diffrn_radiation_type MoK\a
_diffrn_radiation_wavelength 0.71073
_diffrn_reflns_av_R_equivalents 0.0000
_diffrn_reflns_av_sigmaI/netI 0.0146
_diffrn_reflns_limit_h_max 13
_diffrn_reflns_limit_h_min -13
_diffrn_reflns_limit_k_max 20
_diffrn_reflns_limit_k_min 0
_diffrn_reflns_limit_l_max 19
_diffrn_reflns_limit_l_min 0
_diffrn_reflns_number 5361
_diffrn_reflns_theta_full 30.00
_diffrn_reflns_theta_max 31.96
_diffrn_reflns_theta_min 2.14
_diffrn_standards_decay_% 0
_diffrn_standards_interval_count 0
_diffrn_standards_interval_time 0
_diffrn_standards_number none
_exptl_absorpt_coefficient_mu 0.718
_exptl_absorpt_correction_type multi-scan
_exptl_absorpt_process_details 'Semi-empirical (SADABS procedure)'
_exptl_crystal_colour red
_exptl_crystal_density_diffrn 1.527
_exptl_crystal_density_method 'not measured'
_exptl_crystal_description needle
_exptl_crystal_F_000 776
_exptl_crystal_size_max 0.5
_exptl_crystal_size_mid 0.1
_exptl_crystal_size_min 0.1
_refine_diff_density_max 0.633
_refine_diff_density_min -0.331
_refine_diff_density_rms 0.066
_refine_ls_extinction_method none
_refine_ls_goodness_of_fit_ref 1.044
_refine_ls_hydrogen_treatment constr
_refine_ls_matrix_type full
_refine_ls_number_parameters 255
_refine_ls_number_reflns 5361
_refine_ls_number_restraints 0
_refine_ls_restrained_S_all 1.044
_refine_ls_R_factor_all 0.0392
_refine_ls_R_factor_gt 0.0362
_refine_ls_shift/su_max 0.001
_refine_ls_shift/su_mean 0.000
_refine_ls_structure_factor_coef Fsqd
_refine_ls_weighting_details 'calc w=1/[\s^2^(Fo^2^)+(0.0523P)^2^+0.5673P] where P=(Fo^2^+2Fc^2^)/3'
_refine_ls_weighting_scheme calc
_refine_ls_wR_factor_gt 0.0947
_refine_ls_wR_factor_ref 0.0970
_reflns_number_gt 4919
_reflns_number_total 5361
_reflns_threshold_expression >2sigma(I)
_cod_data_source_file b607431f.txt
_cod_data_source_block ros-psx
_cod_depositor_comments
;
The following automatic conversions were performed:

'_symmetry_cell_setting' value 'Monoclinic' changed to 'monoclinic'
according to
/usr/data/users/saulius/automatic-downloads/retrospective/RSC/lib/dictionaries/cif_core.dic
dictionary named 'cif_core.dic' version 2.4.2 from 2011-04-26.

Automatic conversion script
Id: cif_fix_values 2281 2013-09-26 08:29:07Z andrius 
;
_cod_original_cell_volume 1653.49(16)
_cod_original_sg_symbol_H-M 'P2(1)/n '
_cod_database_code 1516179

loop_
_symmetry_equiv_pos_as_xyz
'x, y, z'
'-x+1/2, y+1/2, -z+1/2'
'-x, -y, -z'
'x-1/2, -y-1/2, z-1/2'

loop_
_atom_site_label
_atom_site_type_symbol
_atom_site_fract_x
_atom_site_fract_y
_atom_site_fract_z
_atom_site_U_iso_or_equiv
_atom_site_adp_type
_atom_site_occupancy
_atom_site_symmetry_multiplicity
_atom_site_calc_flag
Cl1 Cl 0.16968(3) 0.08699(3) 0.22050(3) 0.04179(10) Uani 1 1 d
Cl2 Cl 0.44505(4) 0.22336(2) 0.25103(3) 0.03743(9) Uani 1 1 d
Cl3 Cl 0.76310(3) 0.14428(2) 0.27537(2) 0.03332(8) Uani 1 1 d
Cl4 Cl 0.82359(4) -0.08047(3) 0.28300(3) 0.04184(10) Uani 1 1 d
O1 O 0.54195(12) -0.19052(7) 0.25545(8) 0.0375(2) Uani 1 1 d
O2 O 0.25997(11) -0.11812(8) 0.22260(8) 0.0374(2) Uani 1 1 d
C1 C 0.52458(13) -0.10373(8) 0.25315(9) 0.0273(2) Uani 1 1 d
C2 C 0.36426(13) -0.06276(8) 0.23558(9) 0.0277(2) Uani 1 1 d
C3 C 0.34712(12) 0.04303(9) 0.23625(9) 0.0269(2) Uani 1 1 d
C4 C 0.46782(12) 0.10119(8) 0.24940(9) 0.0244(2) Uani 1 1 d
C5 C 0.62086(12) 0.06244(8) 0.26342(9) 0.0242(2) Uani 1 1 d
C6 C 0.64793(12) -0.03360(8) 0.26589(9) 0.0266(2) Uani 1 1 d
C1A C 0.39684(13) 0.07285(9) -0.01519(10) 0.0295(2) Uani 1 1 d
C2A C 0.54750(14) 0.09699(9) -0.00455(9) 0.0288(2) Uani 1 1 d
C3A C 0.65350(12) 0.02209(10) 0.01126(9) 0.0292(2) Uani 1 1 d
C4A C 0.5949(2) 0.20099(11) -0.00849(12) 0.0416(3) Uani 1 1 d
C5A C 0.81784(14) 0.04329(14) 0.02492(12) 0.0427(3) Uani 1 1 d
C1B C 0.39475(13) 0.07171(8) 0.49298(9) 0.0272(2) Uani 1 1 d
C2B C 0.54541(13) 0.09742(8) 0.51476(9) 0.0268(2) Uani 1 1 d
C3B C 0.65342(12) 0.02389(9) 0.52230(9) 0.0267(2) Uani 1 1 d
C4B C 0.59034(18) 0.20187(10) 0.52890(12) 0.0366(3) Uani 1 1 d
C5B C 0.81721(14) 0.04698(12) 0.54459(12) 0.0373(3) Uani 1 1 d
H1A H 0.326(2) 0.1233(15) -0.0278(14) 0.044(5) Uiso 1 1 d
H4AA H 0.510(3) 0.2435(18) -0.0208(17) 0.068(7) Uiso 1 1 d
H4AB H 0.657(2) 0.2206(15) 0.0537(16) 0.053(6) Uiso 1 1 d
H4AC H 0.649(2) 0.2130(15) -0.0644(15) 0.051(5) Uiso 1 1 d
H5AA H 0.871(3) -0.0198(19) 0.0368(18) 0.067(7) Uiso 1 1 d
H5AB H 0.851(2) 0.0878(15) 0.0817(16) 0.055(6) Uiso 1 1 d
H5AC H 0.843(2) 0.0736(15) -0.0349(15) 0.050(5) Uiso 1 1 d
H1B H 0.322(2) 0.1233(15) 0.4897(14) 0.043(5) Uiso 1 1 d
H4BA H 0.650(2) 0.2234(16) 0.4806(16) 0.057(6) Uiso 1 1 d
H4BB H 0.503(2) 0.2434(16) 0.5208(15) 0.054(6) Uiso 1 1 d
H4BC H 0.645(2) 0.2135(15) 0.5929(15) 0.049(5) Uiso 1 1 d
H5BA H 0.844(2) 0.0819(14) 0.6071(15) 0.047(5) Uiso 1 1 d
H5BB H 0.874(3) -0.0147(18) 0.5497(17) 0.059(6) Uiso 1 1 d
H5BC H 0.848(2) 0.0864(16) 0.4927(16) 0.055(6) Uiso 1 1 d

loop_
_atom_site_aniso_label
_atom_site_aniso_U_11
_atom_site_aniso_U_22
_atom_site_aniso_U_33
_atom_site_aniso_U_23
_atom_site_aniso_U_13
_atom_site_aniso_U_12
Cl1 0.02220(14) 0.0462(2) 0.0565(2) 0.01132(15) 0.00573(13) 0.00815(11)
Cl2 0.04186(17) 0.01740(13) 0.05242(19) 0.00200(11) 0.00667(14) 0.00586(10)
Cl3 0.02739(14) 0.03024(15) 0.04230(17) -0.00308(11) 0.00608(11) -0.00972(10)
Cl4 0.02737(15) 0.03892(18) 0.0583(2) 0.00096(14) 0.00520(13) 0.01321(12)
O1 0.0503(6) 0.0183(4) 0.0451(5) 0.0005(3) 0.0115(4) 0.0019(4)
O2 0.0343(5) 0.0357(5) 0.0413(5) 0.0021(4) 0.0039(4) -0.0144(4)
C1 0.0305(5) 0.0193(5) 0.0322(5) 0.0003(4) 0.0063(4) 0.0001(4)
C2 0.0274(5) 0.0234(5) 0.0321(5) 0.0018(4) 0.0050(4) -0.0039(4)
C3 0.0208(4) 0.0253(5) 0.0344(6) 0.0041(4) 0.0044(4) 0.0029(4)
C4 0.0249(5) 0.0170(4) 0.0315(5) 0.0022(4) 0.0053(4) 0.0020(4)
C5 0.0213(4) 0.0207(5) 0.0304(5) -0.0002(4) 0.0044(4) -0.0017(3)
C6 0.0225(5) 0.0223(5) 0.0347(6) 0.0000(4) 0.0045(4) 0.0036(4)
C1A 0.0251(5) 0.0297(5) 0.0347(6) -0.0002(4) 0.0078(4) 0.0054(4)
C2A 0.0291(5) 0.0263(5) 0.0321(6) -0.0023(4) 0.0083(4) -0.0037(4)
C3A 0.0210(5) 0.0350(6) 0.0324(6) -0.0010(4) 0.0073(4) -0.0021(4)
C4A 0.0549(9) 0.0281(6) 0.0426(7) -0.0037(5) 0.0109(7) -0.0115(6)
C5A 0.0212(5) 0.0633(10) 0.0439(8) 0.0008(7) 0.0062(5) -0.0081(6)
C1B 0.0239(5) 0.0260(5) 0.0310(5) -0.0041(4) 0.0032(4) 0.0019(4)
C2B 0.0271(5) 0.0232(5) 0.0294(5) -0.0041(4) 0.0032(4) -0.0040(4)
C3B 0.0217(5) 0.0288(5) 0.0291(5) -0.0033(4) 0.0027(4) -0.0037(4)
C4B 0.0449(7) 0.0242(5) 0.0399(7) -0.0057(5) 0.0050(6) -0.0090(5)
C5B 0.0219(5) 0.0469(8) 0.0423(7) -0.0038(6) 0.0038(5) -0.0075(5)

loop_
_atom_type_symbol
_atom_type_description
_atom_type_scat_dispersion_real
_atom_type_scat_dispersion_imag
_atom_type_scat_source
C C 0.0033 0.0016 'International Tables Vol C Tables 4.2.6.8 and 6.1.1.4'
H H 0.0000 0.0000 'International Tables Vol C Tables 4.2.6.8 and 6.1.1.4'
O O 0.0106 0.0060 'International Tables Vol C Tables 4.2.6.8 and 6.1.1.4'
Cl Cl 0.1484 0.1585 'International Tables Vol C Tables 4.2.6.8 and 6.1.1.4'

loop_
_geom_angle_atom_site_label_1
_geom_angle_atom_site_label_2
_geom_angle_atom_site_label_3
_geom_angle
_geom_angle_site_symmetry_1
O1 C1 C6 123.85(11) .
O1 C1 C2 118.90(11) .
C6 C1 C2 117.25(9) .
O2 C2 C3 123.30(12) .
O2 C2 C1 119.17(11) .
C3 C2 C1 117.52(10) .
C4 C3 C2 120.58(10) .
C4 C3 Cl1 122.48(9) .
C2 C3 Cl1 116.94(9) .
C3 C4 C5 122.06(10) .
C3 C4 Cl2 119.67(9) .
C5 C4 Cl2 118.27(8) .
C6 C5 C4 121.68(10) .
C6 C5 Cl3 121.17(9) .
C4 C5 Cl3 117.14(8) .
C5 C6 C1 120.87(10) .
C5 C6 Cl4 122.72(9) .
C1 C6 Cl4 116.41(8) .
C3A C1A C2A 123.06(11) 3_655
C3A C1A H1A 119.0(12) 3_655
C2A C1A H1A 117.9(12) .
C1A C2A C3A 118.43(11) .
C1A C2A C4A 120.55(12) .
C3A C2A C4A 121.02(12) .
C1A C3A C2A 118.51(10) 3_655
C1A C3A C5A 120.37(12) 3_655
C2A C3A C5A 121.11(13) .
C2A C4A H4AA 111.2(14) .
C2A C4A H4AB 111.6(13) .
H4AA C4A H4AB 107.9(19) .
C2A C4A H4AC 112.0(12) .
H4AA C4A H4AC 105.5(18) .
H4AB C4A H4AC 108.3(17) .
C3A C5A H5AA 106.9(14) .
C3A C5A H5AB 112.4(13) .
H5AA C5A H5AB 110.5(19) .
C3A C5A H5AC 111.3(12) .
H5AA C5A H5AC 109.4(18) .
H5AB C5A H5AC 106.3(17) .
C3B C1B C2B 122.88(10) 3_656
C3B C1B H1B 119.7(12) 3_656
C2B C1B H1B 117.4(12) .
C1B C2B C3B 118.68(10) .
C1B C2B C4B 120.39(11) .
C3B C2B C4B 120.93(11) .
C1B C3B C2B 118.44(10) 3_656
C1B C3B C5B 120.35(11) 3_656
C2B C3B C5B 121.20(11) .
C2B C4B H4BA 112.7(13) .
C2B C4B H4BB 110.7(13) .
H4BA C4B H4BB 107.1(17) .
C2B C4B H4BC 111.9(13) .
H4BA C4B H4BC 107.1(18) .
H4BB C4B H4BC 107.1(17) .
C3B C5B H5BA 111.9(12) .
C3B C5B H5BB 108.7(13) .
H5BA C5B H5BB 108.7(17) .
C3B C5B H5BC 112.6(13) .
H5BA C5B H5BC 106.3(17) .
H5BB C5B H5BC 108.6(18) .

loop_
_geom_bond_atom_site_label_1
_geom_bond_atom_site_label_2
_geom_bond_distance
_geom_bond_site_symmetry_2
Cl1 C3 1.7032(11) .
Cl2 C4 1.7012(11) .
Cl3 C5 1.7050(11) .
Cl4 C6 1.7025(11) .
O1 C1 1.2091(14) .
O2 C2 1.2074(14) .
C1 C6 1.4700(16) .
C1 C2 1.5439(17) .
C2 C3 1.4702(16) .
C3 C4 1.3473(16) .
C4 C5 1.4729(15) .
C5 C6 1.3490(15) .
C1A C3A 1.3934(18) 3_655
C1A C2A 1.3939(17) .
C1A H1A 0.94(2) .
C2A C3A 1.4051(17) .
C2A C4A 1.5038(18) .
C3A C1A 1.3934(18) 3_655
C3A C5A 1.5034(17) .
C4A H4AA 0.96(3) .
C4A H4AB 0.96(2) .
C4A H4AC 0.98(2) .
C5A H5AA 1.00(3) .
C5A H5AB 0.98(2) .
C5A H5AC 0.97(2) .
C1B C3B 1.3953(16) 3_656
C1B C2B 1.3964(16) .
C1B H1B 0.97(2) .
C2B C3B 1.4049(16) .
C2B C4B 1.5027(17) .
C3B C1B 1.3953(16) 3_656
C3B C5B 1.5020(16) .
C4B H4BA 0.96(2) .
C4B H4BB 0.97(2) .
C4B H4BC 0.92(2) .
C5B H5BA 0.96(2) .
C5B H5BB 0.99(2) .
C5B H5BC 0.96(2) .
